data_1513563
loop_
_publ_author_name
'Pan, Zhiqiang'
'Zheng, Cunying'
'Wang, Hongyu'
'Chen, Yanhe'
'Li, Yun'
'Cheng, Bin'
'Zhai, Hongbin'

_publ_section_title
;
 Total synthesis of (+-)-sculponeatin N.
;
_journal_issue 1
_journal_name_full 'Organic letters'
_journal_page_first 216
_journal_page_last 219
_journal_paper_doi 10.1021/ol403208g
_journal_volume 16
_journal_year 2014
_chemical_formula_moiety 'C20 H28 O4'
_chemical_formula_sum 'C20 H28 O4'
_chemical_formula_weight 332.42
_chemical_name_systematic
;
 ? 
;
_space_group_crystal_system monoclinic
_space_group_IT_number 14
_space_group_name_Hall '-P 2ybc'
_space_group_name_H-M_alt 'P 1 21/c 1'
_symmetry_space_group_name_Hall '-P 2ybc'
_symmetry_space_group_name_H-M 'P 1 21/c 1'
_atom_sites_solution_hydrogens geom
_atom_sites_solution_primary iterative
_atom_sites_solution_secondary difmap
_audit_creation_date 2013-03-01
_audit_creation_method
;
  Olex2 1.2
  (compiled Dec  5 2012 16:20:19, GUI svn.r4385)
;
_cell_angle_alpha 90.00
_cell_angle_beta 96.080(5)
_cell_angle_gamma 90.00
_cell_formula_units_Z 4
_cell_length_a 18.2790(11)
_cell_length_b 6.5834(3)
_cell_length_c 15.0980(7)
_cell_measurement_reflns_used 2314
_cell_measurement_temperature 293(2)
_cell_measurement_theta_max 28.0720
_cell_measurement_theta_min 3.6950
_cell_volume 1806.64(16)
_computing_cell_refinement
;
CrysAlisPro, Agilent Technologies,
Version 1.171.36.24 (release 03-12-2012 CrysAlis171 .NET)
(compiled Dec  3 2012,18:21:49)
;
_computing_data_collection
;
CrysAlisPro, Agilent Technologies,
Version 1.171.36.24 (release 03-12-2012 CrysAlis171 .NET)
(compiled Dec  3 2012,18:21:49)
;
_computing_data_reduction
;
CrysAlisPro, Agilent Technologies,
Version 1.171.36.24 (release 03-12-2012 CrysAlis171 .NET)
(compiled Dec  3 2012,18:21:49)
;
_computing_molecular_graphics
;
O. V. Dolomanov, L. J. Bourhis, R. J. Gildea, J. A. K. Howard and H. Puschmann,
OLEX2: a complete structure solution, refinement and analysis program.
J. Appl. Cryst. (2009). 42, 339-341.
;
_computing_publication_material
;
O. V. Dolomanov, L. J. Bourhis, R. J. Gildea, J. A. K. Howard and H. Puschmann,
OLEX2: a complete structure solution, refinement and analysis program.
J. Appl. Cryst. (2009). 42, 339-341.
;
_computing_structure_refinement
;
SHELXL, G.M. Sheldrick, Acta Cryst.
(2008). A64, 112-122
;
_computing_structure_solution 'SUPERFLIP, J. Appl. Cryst. (2007) 40, 786-790'
_diffrn_ambient_temperature 293(2)
_diffrn_detector_area_resol_mean 16.0733
_diffrn_measured_fraction_theta_full 0.9975
_diffrn_measured_fraction_theta_max 0.9029
_diffrn_measurement_details
;
  1 omega  -63.00   -6.00   1.0000   25.0000
omega____ theta____ kappa____ phi______ frames
    -      -19.3700  -57.0000  150.0000 57

  2 omega   48.00   95.00   1.0000   25.0000
omega____ theta____ kappa____ phi______ frames
    -       22.6512  178.0000  120.0000 47

  3 omega   44.00   94.00   1.0000   25.0000
omega____ theta____ kappa____ phi______ frames
    -       22.6512  178.0000 -150.0000 50

  4 omega  -12.00   99.00   1.0000   25.0000
omega____ theta____ kappa____ phi______ frames
    -       22.6512   19.0000  -90.0000 111
;
_diffrn_measurement_device_type 'SuperNova, Dual, Cu at zero, Eos'
_diffrn_measurement_method '\w scans'
_diffrn_orient_matrix_UB_11 0.0090350000
_diffrn_orient_matrix_UB_12 -0.0929236000
_diffrn_orient_matrix_UB_13 -0.0199859000
_diffrn_orient_matrix_UB_21 0.0377710000
_diffrn_orient_matrix_UB_22 0.0173912000
_diffrn_orient_matrix_UB_23 0.0137460000
_diffrn_orient_matrix_UB_31 -0.0035181000
_diffrn_orient_matrix_UB_32 -0.0517068000
_diffrn_orient_matrix_UB_33 0.0405779000
_diffrn_radiation_monochromator mirror
_diffrn_radiation_type 'Mo K\a'
_diffrn_radiation_wavelength 0.7107
_diffrn_reflns_av_R_equivalents 0.0283
_diffrn_reflns_av_unetI/netI 0.0367
_diffrn_reflns_limit_h_max 22
_diffrn_reflns_limit_h_min -7
_diffrn_reflns_limit_k_max 5
_diffrn_reflns_limit_k_min -8
_diffrn_reflns_limit_l_max 18
_diffrn_reflns_limit_l_min -18
_diffrn_reflns_number 7775
_diffrn_reflns_theta_full 25.50
_diffrn_reflns_theta_max 26.37
_diffrn_reflns_theta_min 3.04
_diffrn_source 'SuperNova (Mo) X-ray Source'
_exptl_absorpt_coefficient_mu 0.084
_exptl_absorpt_correction_T_max 1.00000
_exptl_absorpt_correction_T_min 0.79840
_exptl_absorpt_correction_type multi-scan
_exptl_absorpt_process_details
;
CrysAlisPro, Agilent Technologies,
Version 1.171.36.24 (release 03-12-2012 CrysAlis171 .NET)
(compiled Dec  3 2012,18:21:49)
Empirical absorption correction using spherical harmonics,
 implemented in SCALE3 ABSPACK scaling algorithm.
;
_exptl_crystal_colour 'clear light colourless'
_exptl_crystal_colour_lustre clear
_exptl_crystal_colour_modifier light
_exptl_crystal_colour_primary colourless
_exptl_crystal_density_diffrn 1.222
_exptl_crystal_density_method 'not measured'
_exptl_crystal_description block
_exptl_crystal_F_000 720
_exptl_crystal_size_max 0.44
_exptl_crystal_size_mid 0.37
_exptl_crystal_size_min 0.15
_refine_diff_density_max 0.167
_refine_diff_density_min -0.208
_refine_diff_density_rms 0.037
_refine_ls_extinction_method none
_refine_ls_goodness_of_fit_ref 1.087
_refine_ls_hydrogen_treatment mixed
_refine_ls_matrix_type full
_refine_ls_number_parameters 228
_refine_ls_number_reflns 3688
_refine_ls_number_restraints 0
_refine_ls_restrained_S_all 1.087
_refine_ls_R_factor_all 0.0888
_refine_ls_R_factor_gt 0.0630
_refine_ls_shift/su_max 0.000
_refine_ls_shift/su_mean 0.000
_refine_ls_structure_factor_coef Fsqd
_refine_ls_weighting_details 'calc w=1/[\s^2^(Fo^2^)+(0.0493P)^2^+1.1474P] where P=(Fo^2^+2Fc^2^)/3'
_refine_ls_weighting_scheme calc
_refine_ls_wR_factor_gt 0.1578
_refine_ls_wR_factor_ref 0.1730
_reflns_number_gt 2522
_reflns_number_total 3688
_reflns_threshold_expression >2sigma(I)
_cod_data_source_file ol403208g_si_002.cif
_cod_data_source_block panzhq0227
_cod_original_cell_volume 1806.64(17)
_cod_database_code 1513563
_reflns_odcompleteness_completeness 99.75
_reflns_odcompleteness_iscentric 1
_reflns_odcompleteness_theta 26.32
_olex2_refinement_description
;
1. Fixed Uiso
 At 1.2 times of:
  {H1A,H1B} of C1, H5 of C5, {H3A,H3B} of C3, {H2A,H2B} of C2, {H12A,H12B} of
  C12, {H11A,H11B} of C11, H9 of C9, {H6A,H6B} of C6, {H20A,H20B} of C20, H13
  of C13, {H14A,H14B} of C14
 At 1.5 times of:
  H3 of O3, {H19A,H19B,H19C} of C19, {H18A,H18B,H18C} of C18
2.a Ternary CH refined with riding coordinates:
 C5(H5), C9(H9), C13(H13)
2.b Secondary CH2 refined with riding coordinates:
 C1(H1A,H1B), C2(H2A,H2B), C3(H3A,H3B), C6(H6A,H6B), C11(H11A,H11B), C12(H12A,
 H12B), C14(H14A,H14B), C20(H20A,H20B)
2.c Idealised Me refined as rotating group:
 C18(H18A,H18B,H18C), C19(H19A,H19B,H19C)
2.d Idealised tetrahedral OH refined as rotating group:
 O3(H3)
;

loop_
_space_group_symop_id
_space_group_symop_operation_xyz
1 'x, y, z'
2 '-x, y+1/2, -z+1/2'
3 '-x, -y, -z'
4 'x, -y-1/2, z-1/2'

loop_
_atom_site_label
_atom_site_type_symbol
_atom_site_fract_x
_atom_site_fract_y
_atom_site_fract_z
_atom_site_U_iso_or_equiv
_atom_site_adp_type
_atom_site_occupancy
_atom_site_symmetry_multiplicity
_atom_site_calc_flag
_atom_site_refinement_flags
O1 O 0.72388(13) 0.5843(3) 0.64093(11) 0.0715(7) Uani 1 1 d .
O2 O 0.78817(16) 0.4524(4) 0.75616(11) 0.0957(9) Uani 1 1 d .
O3 O 0.74272(19) 0.7703(4) 0.37779(14) 0.1054(10) Uani 1 1 d .
H3 H 0.7560 0.8508 0.3413 0.158 Uiso 1 1 calc R
O4 O 0.90710(16) 0.6808(3) 0.63832(17) 0.1026(10) Uani 1 1 d .
C1 C 0.67823(15) 0.2364(4) 0.53219(19) 0.0594(7) Uani 1 1 d .
H1A H 0.6925 0.1085 0.5072 0.071 Uiso 1 1 calc R
H1B H 0.6899 0.2290 0.5963 0.071 Uiso 1 1 calc R
C2 C 0.59586(18) 0.2643(6) 0.5110(3) 0.0889(11) Uani 1 1 d .
H2A H 0.5701 0.1534 0.5364 0.107 Uiso 1 1 calc R
H2B H 0.5807 0.3903 0.5369 0.107 Uiso 1 1 calc R
C3 C 0.57637(17) 0.2690(6) 0.4109(3) 0.0921(12) Uani 1 1 d .
H3A H 0.5236 0.2874 0.3985 0.111 Uiso 1 1 calc R
H3B H 0.5886 0.1383 0.3866 0.111 Uiso 1 1 calc R
C4 C 0.61525(15) 0.4362(5) 0.3624(2) 0.0649(8) Uani 1 1 d .
C5 C 0.69994(13) 0.4245(4) 0.39257(15) 0.0431(6) Uani 1 1 d .
H5 H 0.7139 0.2916 0.3704 0.052 Uiso 1 1 calc R
C6 C 0.74552(16) 0.5715(4) 0.34411(16) 0.0578(7) Uani 1 1 d .
H6A H 0.7962 0.5257 0.3497 0.069 Uiso 1 1 calc R
H6B H 0.7276 0.5721 0.2813 0.069 Uiso 1 1 calc R
C7 C 0.77912(19) 0.4717(4) 0.67584(16) 0.0635(8) Uani 1 1 d .
C8 C 0.83152(14) 0.3755(3) 0.61782(14) 0.0438(6) Uani 1 1 d .
C9 C 0.80678(13) 0.3686(3) 0.51515(14) 0.0380(5) Uani 1 1 d .
H9 H 0.8318 0.4813 0.4885 0.046 Uiso 1 1 calc R
C10 C 0.72311(13) 0.4091(3) 0.49561(14) 0.0401(5) Uani 1 1 d .
C11 C 0.83426(13) 0.1731(4) 0.47451(17) 0.0512(7) Uani 1 1 d .
H11A H 0.8017 0.0628 0.4869 0.061 Uiso 1 1 calc R
H11B H 0.8310 0.1896 0.4104 0.061 Uiso 1 1 calc R
C12 C 0.91297(14) 0.1131(4) 0.50828(17) 0.0551(7) Uani 1 1 d .
H12A H 0.9468 0.1914 0.4765 0.066 Uiso 1 1 calc R
H12B H 0.9202 -0.0293 0.4952 0.066 Uiso 1 1 calc R
C13 C 0.93138(15) 0.1482(4) 0.60954(17) 0.0525(7) Uani 1 1 d .
H13 H 0.9628 0.0400 0.6372 0.063 Uiso 1 1 calc R
C14 C 0.85979(15) 0.1677(4) 0.65286(16) 0.0502(6) Uani 1 1 d .
H14A H 0.8688 0.1669 0.7173 0.060 Uiso 1 1 calc R
H14B H 0.8255 0.0599 0.6337 0.060 Uiso 1 1 calc R
C15 C 0.90361(18) 0.4986(4) 0.63008(16) 0.0614(8) Uani 1 1 d .
C16 C 0.96484(17) 0.3528(5) 0.62761(17) 0.0625(8) Uani 1 1 d .
C17 C 1.0354(3) 0.4041(10) 0.6443(3) 0.1042(15) Uani 1 1 d .
H17A H 1.044(2) 0.541(7) 0.656(3) 0.111(15) Uiso 1 1 d .
H17B H 1.076(3) 0.288(7) 0.651(3) 0.140(18) Uiso 1 1 d .
C18 C 0.60318(19) 0.3903(7) 0.2619(2) 0.0979(13) Uani 1 1 d .
H18A H 0.6223 0.5001 0.2294 0.147 Uiso 1 1 calc R
H18B H 0.5515 0.3754 0.2439 0.147 Uiso 1 1 calc R
H18C H 0.6282 0.2668 0.2497 0.147 Uiso 1 1 calc R
C19 C 0.5795(2) 0.6425(6) 0.3763(3) 0.0978(13) Uani 1 1 d .
H19A H 0.5783 0.6662 0.4389 0.147 Uiso 1 1 calc R
H19B H 0.5302 0.6429 0.3471 0.147 Uiso 1 1 calc R
H19C H 0.6075 0.7477 0.3516 0.147 Uiso 1 1 calc R
C20 C 0.71149(17) 0.6090(4) 0.54418(15) 0.0569(7) Uani 1 1 d .
H20A H 0.7450 0.7108 0.5255 0.068 Uiso 1 1 calc R
H20B H 0.6617 0.6566 0.5279 0.068 Uiso 1 1 calc R

loop_
_atom_site_aniso_label
_atom_site_aniso_U_11
_atom_site_aniso_U_22
_atom_site_aniso_U_33
_atom_site_aniso_U_23
_atom_site_aniso_U_13
_atom_site_aniso_U_12
O1 0.1175(17) 0.0660(13) 0.0337(9) -0.0021(9) 0.0206(10) 0.0413(12)
O2 0.175(3) 0.0844(16) 0.0284(10) 0.0002(10) 0.0161(12) 0.0556(17)
O3 0.213(3) 0.0612(15) 0.0463(12) -0.0005(11) 0.0334(15) -0.0438(17)
O4 0.154(3) 0.0435(13) 0.0987(18) -0.0028(12) -0.0405(17) -0.0253(14)
C1 0.0568(16) 0.0584(17) 0.0668(17) 0.0114(14) 0.0248(13) 0.0008(14)
C2 0.062(2) 0.100(3) 0.110(3) 0.022(2) 0.0377(19) -0.0021(19)
C3 0.0425(17) 0.107(3) 0.127(3) 0.006(3) 0.0080(18) -0.0120(18)
C4 0.0455(15) 0.081(2) 0.0672(18) -0.0060(16) 0.0009(13) 0.0097(15)
C5 0.0467(13) 0.0451(14) 0.0380(12) -0.0075(11) 0.0070(10) 0.0017(11)
C6 0.0741(18) 0.0683(19) 0.0304(12) 0.0027(13) 0.0030(12) -0.0109(15)
C7 0.117(3) 0.0432(15) 0.0308(12) 0.0001(11) 0.0106(14) 0.0236(16)
C8 0.0718(17) 0.0314(12) 0.0279(11) -0.0004(9) 0.0037(10) 0.0023(11)
C9 0.0498(13) 0.0363(12) 0.0286(10) -0.0037(9) 0.0071(9) -0.0017(10)
C10 0.0504(13) 0.0369(13) 0.0354(11) -0.0004(10) 0.0154(10) 0.0041(11)
C11 0.0474(14) 0.0567(16) 0.0487(14) -0.0206(12) 0.0020(11) 0.0058(12)
C12 0.0505(15) 0.0604(17) 0.0539(15) -0.0098(13) 0.0038(12) 0.0079(13)
C13 0.0567(16) 0.0491(15) 0.0503(14) 0.0049(12) -0.0014(12) 0.0040(13)
C14 0.0725(17) 0.0353(13) 0.0434(13) 0.0082(11) 0.0086(12) 0.0057(12)
C15 0.101(2) 0.0414(15) 0.0367(13) 0.0020(12) -0.0165(14) -0.0155(16)
C16 0.0732(19) 0.0671(19) 0.0429(14) 0.0068(13) -0.0136(13) -0.0167(16)
C17 0.089(3) 0.113(4) 0.104(3) -0.003(3) -0.023(2) -0.035(3)
C18 0.066(2) 0.141(4) 0.080(2) -0.022(2) -0.0246(18) 0.002(2)
C19 0.082(2) 0.114(3) 0.096(3) 0.004(2) 0.001(2) 0.048(2)
C20 0.090(2) 0.0508(16) 0.0309(12) -0.0004(11) 0.0101(12) 0.0226(14)

loop_
_atom_type_symbol
_atom_type_description
_atom_type_scat_dispersion_real
_atom_type_scat_dispersion_imag
_atom_type_scat_source
C C 0.0033 0.0016 'International Tables Vol C Tables 4.2.6.8 and 6.1.1.4'
H H 0.0000 0.0000 'International Tables Vol C Tables 4.2.6.8 and 6.1.1.4'
O O 0.0106 0.0060 'International Tables Vol C Tables 4.2.6.8 and 6.1.1.4'

loop_
_geom_angle_atom_site_label_1
_geom_angle_atom_site_label_2
_geom_angle_atom_site_label_3
_geom_angle
C7 O1 C20 119.55(19)
C6 O3 H3 109.5
H1A C1 H1B 107.8
C2 C1 H1A 109.0
C2 C1 H1B 109.0
C2 C1 C10 112.9(2)
C10 C1 H1A 109.0
C10 C1 H1B 109.0
C1 C2 H2A 109.7
C1 C2 H2B 109.7
H2A C2 H2B 108.2
C3 C2 C1 109.6(3)
C3 C2 H2A 109.7
C3 C2 H2B 109.7
C2 C3 H3A 108.6
C2 C3 H3B 108.6
C2 C3 C4 114.7(3)
H3A C3 H3B 107.6
C4 C3 H3A 108.6
C4 C3 H3B 108.6
C3 C4 C5 108.6(2)
C3 C4 C18 107.7(3)
C18 C4 C5 108.1(2)
C19 C4 C3 110.1(3)
C19 C4 C5 115.2(3)
C19 C4 C18 106.9(3)
C4 C5 H5 103.2
C4 C5 C10 116.43(19)
C6 C5 C4 113.9(2)
C6 C5 H5 103.2
C6 C5 C10 114.50(19)
C10 C5 H5 103.2
O3 C6 C5 112.1(2)
O3 C6 H6A 109.2
O3 C6 H6B 109.2
C5 C6 H6A 109.2
C5 C6 H6B 109.2
H6A C6 H6B 107.9
O1 C7 C8 120.8(2)
O2 C7 O1 118.5(2)
O2 C7 C8 120.7(3)
C7 C8 C9 116.9(2)
C7 C8 C14 112.7(2)
C7 C8 C15 107.3(2)
C14 C8 C9 111.44(19)
C14 C8 C15 100.1(2)
C15 C8 C9 106.70(19)
C8 C9 H9 106.6
C10 C9 C8 111.01(18)
C10 C9 H9 106.6
C11 C9 C8 110.34(19)
C11 C9 H9 106.6
C11 C9 C10 115.28(19)
C1 C10 C5 107.7(2)
C1 C10 C9 110.93(19)
C9 C10 C5 110.89(17)
C20 C10 C1 110.9(2)
C20 C10 C5 112.47(19)
C20 C10 C9 103.9(2)
C9 C11 H11A 108.5
C9 C11 H11B 108.5
H11A C11 H11B 107.5
C12 C11 C9 114.9(2)
C12 C11 H11A 108.5
C12 C11 H11B 108.5
C11 C12 H12A 109.0
C11 C12 H12B 109.0
C11 C12 C13 112.9(2)
H12A C12 H12B 107.8
C13 C12 H12A 109.0
C13 C12 H12B 109.0
C12 C13 H13 111.6
C14 C13 C12 109.2(2)
C14 C13 H13 111.6
C16 C13 C12 110.9(2)
C16 C13 H13 111.6
C16 C13 C14 101.5(2)
C8 C14 H14A 111.5
C8 C14 H14B 111.5
C13 C14 C8 101.5(2)
C13 C14 H14A 111.5
C13 C14 H14B 111.5
H14A C14 H14B 109.3
O4 C15 C8 124.7(3)
O4 C15 C16 128.0(3)
C16 C15 C8 107.2(2)
C15 C16 C13 107.1(2)
C17 C16 C13 129.3(4)
C17 C16 C15 123.5(4)
C16 C17 H17A 115(3)
C16 C17 H17B 119(3)
H17A C17 H17B 126(4)
C4 C18 H18A 109.5
C4 C18 H18B 109.5
C4 C18 H18C 109.5
H18A C18 H18B 109.5
H18A C18 H18C 109.5
H18B C18 H18C 109.5
C4 C19 H19A 109.5
C4 C19 H19B 109.5
C4 C19 H19C 109.5
H19A C19 H19B 109.5
H19A C19 H19C 109.5
H19B C19 H19C 109.5
O1 C20 C10 111.6(2)
O1 C20 H20A 109.3
O1 C20 H20B 109.3
C10 C20 H20A 109.3
C10 C20 H20B 109.3
H20A C20 H20B 108.0

loop_
_geom_bond_atom_site_label_1
_geom_bond_atom_site_label_2
_geom_bond_distance
O1 C7 1.317(3)
O1 C20 1.463(3)
O2 C7 1.213(3)
O3 H3 0.8200
O3 C6 1.407(3)
O4 C15 1.207(3)
C1 H1A 0.9700
C1 H1B 0.9700
C1 C2 1.517(4)
C1 C10 1.539(3)
C2 H2A 0.9700
C2 H2B 0.9700
C2 C3 1.516(5)
C3 H3A 0.9700
C3 H3B 0.9700
C3 C4 1.537(5)
C4 C5 1.569(3)
C4 C18 1.540(4)
C4 C19 1.532(4)
C5 H5 0.9800
C5 C6 1.515(3)
C5 C10 1.572(3)
C6 H6A 0.9700
C6 H6B 0.9700
C7 C8 1.505(4)
C8 C9 1.569(3)
C8 C14 1.536(3)
C8 C15 1.541(4)
C9 H9 0.9800
C9 C10 1.550(3)
C9 C11 1.533(3)
C10 C20 1.532(3)
C11 H11A 0.9700
C11 H11B 0.9700
C11 C12 1.527(3)
C12 H12A 0.9700
C12 H12B 0.9700
C12 C13 1.548(3)
C13 H13 0.9800
C13 C14 1.529(4)
C13 C16 1.492(4)
C14 H14A 0.9700
C14 H14B 0.9700
C15 C16 1.478(4)
C16 C17 1.330(5)
C17 H17A 0.92(4)
C17 H17B 1.06(5)
C18 H18A 0.9600
C18 H18B 0.9600
C18 H18C 0.9600
C19 H19A 0.9600
C19 H19B 0.9600
C19 H19C 0.9600
C20 H20A 0.9700
C20 H20B 0.9700

loop_
_geom_torsion_atom_site_label_1
_geom_torsion_atom_site_label_2
_geom_torsion_atom_site_label_3
_geom_torsion_atom_site_label_4
_geom_torsion
O1 C7 C8 C9 -14.9(4)
O1 C7 C8 C14 -146.0(3)
O1 C7 C8 C15 104.8(3)
O2 C7 C8 C9 167.3(3)
O2 C7 C8 C14 36.3(4)
O2 C7 C8 C15 -72.9(3)
O4 C15 C16 C13 -175.8(3)
O4 C15 C16 C17 7.6(5)
C1 C2 C3 C4 -58.1(4)
C1 C10 C20 O1 51.6(3)
C2 C1 C10 C5 -55.8(3)
C2 C1 C10 C9 -177.4(2)
C2 C1 C10 C20 67.7(3)
C2 C3 C4 C5 50.8(4)
C2 C3 C4 C18 167.6(3)
C2 C3 C4 C19 -76.2(4)
C3 C4 C5 C6 175.6(3)
C3 C4 C5 C10 -47.9(3)
C4 C5 C6 O3 78.7(3)
C4 C5 C10 C1 50.5(3)
C4 C5 C10 C9 172.1(2)
C4 C5 C10 C20 -72.0(3)
C5 C10 C20 O1 172.3(2)
C6 C5 C10 C1 -173.2(2)
C6 C5 C10 C9 -51.6(3)
C6 C5 C10 C20 64.3(3)
C7 O1 C20 C10 40.8(4)
C7 C8 C9 C10 -15.9(3)
C7 C8 C9 C11 -145.0(2)
C7 C8 C14 C13 -157.3(2)
C7 C8 C15 O4 -38.0(3)
C7 C8 C15 C16 143.2(2)
C8 C9 C10 C1 -66.2(2)
C8 C9 C10 C5 174.15(18)
C8 C9 C10 C20 53.1(2)
C8 C9 C11 C12 -42.1(3)
C8 C15 C16 C13 2.9(3)
C8 C15 C16 C17 -173.6(3)
C9 C8 C14 C13 68.9(3)
C9 C8 C15 O4 88.1(3)
C9 C8 C15 C16 -90.7(2)
C9 C10 C20 O1 -67.7(3)
C9 C11 C12 C13 40.2(3)
C10 C1 C2 C3 60.6(4)
C10 C5 C6 O3 -58.7(3)
C10 C9 C11 C12 -168.8(2)
C11 C9 C10 C1 60.2(3)
C11 C9 C10 C5 -59.5(3)
C11 C9 C10 C20 179.4(2)
C11 C12 C13 C14 18.2(3)
C11 C12 C13 C16 -92.8(3)
C12 C13 C14 C8 -70.9(3)
C12 C13 C16 C15 85.6(3)
C12 C13 C16 C17 -98.2(4)
C14 C8 C9 C10 115.7(2)
C14 C8 C9 C11 -13.4(3)
C14 C8 C15 O4 -155.8(3)
C14 C8 C15 C16 25.5(2)
C14 C13 C16 C15 -30.3(3)
C14 C13 C16 C17 145.9(4)
C15 C8 C9 C10 -136.0(2)
C15 C8 C9 C11 94.9(2)
C15 C8 C14 C13 -43.6(2)
C16 C13 C14 C8 46.3(2)
C18 C4 C5 C6 59.0(3)
C18 C4 C5 C10 -164.4(3)
C19 C4 C5 C6 -60.4(3)
C19 C4 C5 C10 76.1(3)
C20 O1 C7 O2 -179.6(3)
C20 O1 C7 C8 2.6(4)
